data_2222805
loop_
_publ_author_name
'Strutynska, Nataliya Yu.'
'Zatovsky, Igor V.'
'Baumer, Vyacheslav N.'
'Slobodyanik, Nikolay S.'

_publ_section_title
;
 CsMgPO~4~
;
_journal_coeditor_code MG2075
_journal_issue 8
_journal_name_full 'Acta Crystallographica Section E'
_journal_page_first i58
_journal_paper_doi 10.1107/S1600536809025434
_journal_volume 65
_journal_year 2009
_chemical_formula_iupac 'Cs Mg P O4'
_chemical_formula_moiety 'Mg O4 P, (Cs)'
_chemical_formula_sum 'Cs Mg O4 P'
_chemical_formula_weight 252.19
_chemical_name_systematic
;
Caesium magnesium orthophosphate
;
_space_group_IT_number 62
_symmetry_cell_setting orthorhombic
_symmetry_space_group_name_Hall '-P 2ac 2n'
_symmetry_space_group_name_H-M 'P n m a'
_atom_sites_solution_primary direct
_atom_sites_solution_secondary difmap
_audit_creation_method 'WinGX routine CIF_UPDATE'
_cell_angle_alpha 90
_cell_angle_beta 90
_cell_angle_gamma 90
_cell_formula_units_Z 4
_cell_length_a 8.9327(2)
_cell_length_b 5.5277(2)
_cell_length_c 9.6487(3)
_cell_measurement_reflns_used 8753
_cell_measurement_temperature 293(2)
_cell_measurement_theta_max 34.99
_cell_measurement_theta_min 3.11
_cell_volume 476.43(3)
_computing_cell_refinement 'CrysAlis CCD (Oxford Diffraction, 2006)'
_computing_data_collection 'CrysAlis CCD (Oxford Diffraction, 2006)'
_computing_data_reduction 'CrysAlis RED (Oxford Diffraction, 2006)'
_computing_molecular_graphics 'DIAMOND (Brandenburg, 1999)'
_computing_publication_material
;
WinGX (Farrugia, 1999) and enCIFer (Allen <i>et al.</i>,  2004)
;
_computing_structure_refinement 'SHELXL97 (Sheldrick, 2008)'
_computing_structure_solution 'SHELXS97 (Sheldrick, 2008)'
_diffrn_ambient_temperature 293(2)
_diffrn_measured_fraction_theta_full 1
_diffrn_measured_fraction_theta_max 1
_diffrn_measurement_device_type 'Oxford Diffraction Xcalibur-3'
_diffrn_measurement_method '\f and \w'
_diffrn_radiation_monochromator graphite
_diffrn_radiation_source 'fine-focus sealed tube'
_diffrn_radiation_type MoK\a
_diffrn_radiation_wavelength 0.71073
_diffrn_reflns_av_R_equivalents 0.0266
_diffrn_reflns_limit_h_max 14
_diffrn_reflns_limit_h_min -14
_diffrn_reflns_limit_k_max 8
_diffrn_reflns_limit_k_min -8
_diffrn_reflns_limit_l_max 15
_diffrn_reflns_limit_l_min -15
_diffrn_reflns_number 8753
_diffrn_reflns_theta_full 34.99
_diffrn_reflns_theta_max 34.99
_diffrn_reflns_theta_min 3.11
_diffrn_standards_interval_count 0
_diffrn_standards_interval_time 0
_diffrn_standards_number 0
_exptl_absorpt_coefficient_mu 8.131
_exptl_absorpt_correction_T_max 0.5032
_exptl_absorpt_correction_T_min 0.4125
_exptl_absorpt_correction_type multi-scan
_exptl_absorpt_process_details
;
(Blessing, 1995)
;
_exptl_crystal_colour colorless
_exptl_crystal_density_diffrn 3.516
_exptl_crystal_density_method 'not measured'
_exptl_crystal_description prism
_exptl_crystal_F_000 456
_exptl_crystal_size_max 0.12
_exptl_crystal_size_mid 0.10
_exptl_crystal_size_min 0.08
_refine_diff_density_max 1.225
_refine_diff_density_min -1.017
_refine_ls_extinction_coef 0.0211(4)
_refine_ls_extinction_method 'SHELXL97 (Sheldrick, 2008)'
_refine_ls_goodness_of_fit_ref 1.003
_refine_ls_hydrogen_treatment noref
_refine_ls_matrix_type full
_refine_ls_number_parameters 41
_refine_ls_number_reflns 1137
_refine_ls_number_restraints 0
_refine_ls_restrained_S_all 1.003
_refine_ls_R_factor_all 0.0316
_refine_ls_R_factor_gt 0.021
_refine_ls_shift/su_max 0.018
_refine_ls_shift/su_mean 0.002
_refine_ls_structure_factor_coef Fsqd
_refine_ls_weighting_details 'calc w=1/[\s^2^(Fo^2^)+(0.0265P)^2^] where P=(Fo^2^+2Fc^2^)/3'
_refine_ls_weighting_scheme calc
_refine_ls_wR_factor_ref 0.0472
_reflns_number_gt 874
_reflns_number_total 1137
_reflns_threshold_expression I>2\s(I)
_cod_data_source_file mg2075.cif
_cod_data_source_block I
_cod_database_code 2222805
_cod_database_fobs_code 2222805

loop_
_symmetry_equiv_pos_as_xyz
'x, y, z'
'-x+1/2, -y, z+1/2'
'x+1/2, -y+1/2, -z+1/2'
'-x, y+1/2, -z'
'-x, -y, -z'
'x-1/2, y, -z-1/2'
'-x-1/2, y-1/2, z-1/2'
'x, -y-1/2, z'

loop_
_atom_site_type_symbol
_atom_site_label
_atom_site_fract_x
_atom_site_fract_y
_atom_site_fract_z
_atom_site_U_iso_or_equiv
_atom_site_adp_type
_atom_site_calc_flag
_atom_site_refinement_flags
_atom_site_occupancy
_atom_site_disorder_assembly
_atom_site_disorder_group
Cs Cs1 0.497176(11) 0.25 0.703332(10) 0.02472(2) Uani d S 1 . .
Mg Mg1 0.32166(5) 0.25 0.08109(5) 0.01434(11) Uani d S 1 . .
P P1 0.20302(4) 0.25 0.41474(4) 0.01345(7) Uani d S 1 . .
O O1 0.26034(19) 0.25 0.26799(13) 0.0590(6) Uani d S 1 . .
O O2 0.26291(11) 0.02604(13) 0.48850(9) 0.0328(2) Uani d . 1 . .
O O3 0.03356(14) 0.25 0.41501(19) 0.0345(4) Uani d S 1 . .

loop_
_atom_site_aniso_label
_atom_site_aniso_U_11
_atom_site_aniso_U_22
_atom_site_aniso_U_33
_atom_site_aniso_U_12
_atom_site_aniso_U_13
_atom_site_aniso_U_23
Cs1 0.02161(4) 0.02632(5) 0.02623(4) 0 -0.00031(4) 0
Mg1 0.01301(19) 0.0133(2) 0.0168(2) 0 0.00166(17) 0
P1 0.01272(13) 0.01259(14) 0.01505(14) 0 0.00207(12) 0
O1 0.0594(11) 0.1014(17) 0.0162(7) 0 0.0121(7) 0
O2 0.0239(4) 0.0190(4) 0.0555(6) -0.0002(3) -0.0016(4) 0.0156(4)
O3 0.0121(4) 0.0286(6) 0.0629(10) 0 -0.0003(6) 0

loop_
_atom_type_symbol
_atom_type_description
_atom_type_scat_dispersion_real
_atom_type_scat_dispersion_imag
_atom_type_scat_source
O O 0.0106 0.006 'International Tables Vol C Tables 4.2.6.8 and 6.1.1.4'
Mg Mg 0.0486 0.0363 'International Tables Vol C Tables 4.2.6.8 and 6.1.1.4'
P P 0.1023 0.0942 'International Tables Vol C Tables 4.2.6.8 and 6.1.1.4'
Cs Cs -0.368 2.1192 'International Tables Vol C Tables 4.2.6.8 and 6.1.1.4'

loop_
_geom_angle_atom_site_label_1
_geom_angle_atom_site_label_2
_geom_angle_atom_site_label_3
_geom_angle_site_symmetry_1
_geom_angle_site_symmetry_3
_geom_angle
_geom_angle_publ_flag
O2 Cs1 O2 . 8_565 45.59(3) no
O2 Cs1 O2 . 5_656 83.06(3) no
O2 Cs1 O2 8_565 5_656 104.291(19) no
O2 Cs1 O2 . 4_656 104.291(19) no
O2 Cs1 O2 8_565 4_656 83.06(3) no
O2 Cs1 O2 5_656 4_656 56.64(3) no
O2 Cs1 O3 . 2_565 130.00(3) no
O2 Cs1 O3 8_565 2_565 91.24(3) no
O2 Cs1 O3 5_656 2_565 140.73(3) no
O2 Cs1 O3 4_656 2_565 90.78(3) no
O2 Cs1 O3 . 2 91.24(3) no
O2 Cs1 O3 8_565 2 130.00(3) no
O2 Cs1 O3 5_656 2 90.78(3) no
O2 Cs1 O3 4_656 2 140.73(3) no
O3 Cs1 O3 2_565 2 106.58(5) no
O2 Cs1 O1 . 5_666 139.27(2) no
O2 Cs1 O1 8_565 5_666 98.61(3) no
O2 Cs1 O1 5_656 5_666 90.44(3) no
O2 Cs1 O1 4_656 5_666 42.55(2) no
O3 Cs1 O1 2_565 5_666 51.20(3) no
O3 Cs1 O1 2 5_666 129.16(3) no
O2 Cs1 O1 . 5_656 98.61(3) no
O2 Cs1 O1 8_565 5_656 139.27(2) no
O2 Cs1 O1 5_656 5_656 42.55(2) no
O2 Cs1 O1 4_656 5_656 90.44(3) no
O3 Cs1 O1 2_565 5_656 129.16(3) no
O3 Cs1 O1 2 5_656 51.20(3) no
O1 Cs1 O1 5_666 5_656 103.38(4) no
O2 Cs1 O1 . 2 53.46(2) no
O2 Cs1 O1 8_565 2 89.52(3) no
O2 Cs1 O1 5_656 2 99.15(2) no
O2 Cs1 O1 4_656 2 151.35(2) no
O3 Cs1 O1 2_565 2 117.11(3) no
O3 Cs1 O1 2 2 40.66(3) no
O1 Cs1 O1 5_666 2 165.554(5) no
O1 Cs1 O1 5_656 2 77.288(3) no
O2 Cs1 O1 . 2_565 89.52(3) no
O2 Cs1 O1 8_565 2_565 53.46(2) no
O2 Cs1 O1 5_656 2_565 151.35(2) no
O2 Cs1 O1 4_656 2_565 99.15(2) no
O3 Cs1 O1 2_565 2_565 40.66(3) no
O3 Cs1 O1 2 2_565 117.11(3) no
O1 Cs1 O1 5_666 2_565 77.288(3) no
O1 Cs1 O1 5_656 2_565 165.554(5) no
O1 Cs1 O1 2 2_565 98.45(4) no
O2 Cs1 O3 . 6_657 134.74(2) no
O2 Cs1 O3 8_565 6_657 134.74(2) no
O2 Cs1 O3 5_656 6_657 120.97(2) no
O2 Cs1 O3 4_656 6_657 120.97(2) no
O3 Cs1 O3 2_565 6_657 54.33(3) no
O3 Cs1 O3 2 6_657 54.33(3) no
O1 Cs1 O3 5_666 6_657 82.40(2) no
O1 Cs1 O3 5_656 6_657 82.40(2) no
O1 Cs1 O3 2 6_657 83.40(2) no
O1 Cs1 O3 2_565 6_657 83.40(2) no
O2 Cs1 Mg1 . 5_666 155.689(15) no
O2 Cs1 Mg1 8_565 5_666 110.517(14) no
O2 Cs1 Mg1 5_656 5_666 111.987(18) no
O2 Cs1 Mg1 4_656 5_666 71.807(16) no
O3 Cs1 Mg1 2_565 5_666 29.64(2) no
O3 Cs1 Mg1 2 5_666 106.93(3) no
O1 Cs1 Mg1 5_666 5_666 29.40(2) no
O1 Cs1 Mg1 5_656 5_666 105.34(2) no
O1 Cs1 Mg1 2 5_666 136.22(2) no
O1 Cs1 Mg1 2_565 5_666 68.03(2) no
O3 Cs1 Mg1 6_657 5_666 54.563(11) no
O1 Mg1 O3 . 6_656 105.76(8) no
O1 Mg1 O2 . 2_554 109.29(4) no
O3 Mg1 O2 6_656 2_554 113.71(4) no
O1 Mg1 O2 . 7_665 109.29(4) no
O3 Mg1 O2 6_656 7_665 113.71(4) no
O2 Mg1 O2 2_554 7_665 105.04(6) no
O1 Mg1 Cs1 . 5_666 66.55(3) no
O3 Mg1 Cs1 6_656 5_666 64.25(3) no
O2 Mg1 Cs1 2_554 5_666 173.66(3) no
O2 Mg1 Cs1 7_665 5_666 81.10(3) no
O1 Mg1 Cs1 . 5_656 66.55(3) no
O3 Mg1 Cs1 6_656 5_656 64.25(3) no
O2 Mg1 Cs1 2_554 5_656 81.10(3) no
O2 Mg1 Cs1 7_665 5_656 173.66(3) no
Cs1 Mg1 Cs1 5_666 5_656 92.725(11) no
O1 Mg1 Cs1 . 1_554 173.62(6) no
O3 Mg1 Cs1 6_656 1_554 67.86(6) no
O2 Mg1 Cs1 2_554 1_554 74.24(3) no
O2 Mg1 Cs1 7_665 1_554 74.24(3) no
Cs1 Mg1 Cs1 5_666 1_554 109.444(9) no
Cs1 Mg1 Cs1 5_656 1_554 109.444(9) no
O1 Mg1 Cs1 . 6_556 116.54(5) no
O3 Mg1 Cs1 6_656 6_556 137.70(6) no
O2 Mg1 Cs1 2_554 6_556 52.79(3) no
O2 Mg1 Cs1 7_665 6_556 52.79(3) no
Cs1 Mg1 Cs1 5_666 6_556 133.015(6) no
Cs1 Mg1 Cs1 5_656 6_556 133.015(6) no
Cs1 Mg1 Cs1 1_554 6_556 69.840(9) no
O1 Mg1 Cs1 . 2_554 61.80(3) no
O3 Mg1 Cs1 6_656 2_554 133.01(2) no
O2 Mg1 Cs1 2_554 2_554 48.11(3) no
O2 Mg1 Cs1 7_665 2_554 113.07(3) no
Cs1 Mg1 Cs1 5_666 2_554 128.277(13) no
Cs1 Mg1 Cs1 5_656 2_554 69.709(5) no
Cs1 Mg1 Cs1 1_554 2_554 122.243(9) no
Cs1 Mg1 Cs1 6_556 2_554 72.323(7) no
O1 Mg1 Cs1 . 2_564 61.80(3) no
O3 Mg1 Cs1 6_656 2_564 133.01(2) no
O2 Mg1 Cs1 2_554 2_564 113.07(3) no
O2 Mg1 Cs1 7_665 2_564 48.11(3) no
Cs1 Mg1 Cs1 5_666 2_564 69.709(5) no
Cs1 Mg1 Cs1 5_656 2_564 128.277(14) no
Cs1 Mg1 Cs1 1_554 2_564 122.243(9) no
Cs1 Mg1 Cs1 6_556 2_564 72.323(7) no
Cs1 Mg1 Cs1 2_554 2_564 83.758(9) no
O1 P1 O3 . . 109.98(10) no
O1 P1 O2 . 8_565 108.64(5) no
O3 P1 O2 . 8_565 110.49(5) no
O1 P1 O2 . . 108.64(5) no
O3 P1 O2 . . 110.49(5) no
O2 P1 O2 8_565 . 108.56(7) no
O1 P1 Cs1 . . 116.78(7) no
O3 P1 Cs1 . . 133.24(7) no
O2 P1 Cs1 8_565 . 54.54(3) no
O2 P1 Cs1 . . 54.54(3) no
O1 P1 Cs1 . 2_554 70.23(4) no
O3 P1 Cs1 . 2_554 62.56(4) no
O2 P1 Cs1 8_565 2_554 170.83(4) no
O2 P1 Cs1 . 2_554 80.12(3) no
Cs1 P1 Cs1 . 2_554 134.428(4) no
O1 P1 Cs1 . 2_564 70.23(4) no
O3 P1 Cs1 . 2_564 62.56(4) no
O2 P1 Cs1 8_565 2_564 80.12(3) no
O2 P1 Cs1 . 2_564 170.83(4) no
Cs1 P1 Cs1 . 2_564 134.428(4) no
Cs1 P1 Cs1 2_554 2_564 91.069(8) no
O1 P1 Cs1 . 5_666 60.41(4) no
O3 P1 Cs1 . 5_666 131.89(3) no
O2 P1 Cs1 8_565 5_666 48.65(4) no
O2 P1 Cs1 . 5_666 117.22(4) no
Cs1 P1 Cs1 . 5_666 75.434(6) no
Cs1 P1 Cs1 2_554 5_666 130.546(10) no
Cs1 P1 Cs1 2_564 5_666 70.558(4) no
O1 P1 Cs1 . 5_656 60.41(4) no
O3 P1 Cs1 . 5_656 131.89(3) no
O2 P1 Cs1 8_565 5_656 117.22(4) no
O2 P1 Cs1 . 5_656 48.65(4) no
Cs1 P1 Cs1 . 5_656 75.434(6) no
Cs1 P1 Cs1 2_554 5_656 70.558(4) no
Cs1 P1 Cs1 2_564 5_656 130.546(10) no
Cs1 P1 Cs1 5_666 5_656 87.043(8) no
O1 P1 Cs1 . 6_557 173.36(7) no
O3 P1 Cs1 . 6_557 63.38(7) no
O2 P1 Cs1 8_565 6_557 74.87(4) no
O2 P1 Cs1 . 6_557 74.87(4) no
Cs1 P1 Cs1 . 6_557 69.857(6) no
Cs1 P1 Cs1 2_554 6_557 105.375(7) no
Cs1 P1 Cs1 2_564 6_557 105.375(7) no
Cs1 P1 Cs1 5_666 6_557 123.498(7) no
Cs1 P1 Cs1 5_656 6_557 123.498(7) no
P1 O1 Mg1 . . 177.02(12) no
P1 O1 Cs1 . 5_666 97.77(4) no
Mg1 O1 Cs1 . 5_666 84.06(4) no
P1 O1 Cs1 . 5_656 97.77(4) no
Mg1 O1 Cs1 . 5_656 84.06(4) no
Cs1 O1 Cs1 5_666 5_656 103.38(4) no
P1 O1 Cs1 . 2_554 86.93(5) no
Mg1 O1 Cs1 . 2_554 91.12(4) no
Cs1 O1 Cs1 5_666 2_554 174.41(4) no
Cs1 O1 Cs1 5_656 2_554 78.860(3) no
P1 O1 Cs1 . 2_564 86.93(5) no
Mg1 O1 Cs1 . 2_564 91.12(4) no
Cs1 O1 Cs1 5_666 2_564 78.860(3) no
Cs1 O1 Cs1 5_656 2_564 174.41(4) no
Cs1 O1 Cs1 2_554 2_564 98.45(4) no
P1 O2 Mg1 . 2 136.32(7) no
P1 O2 Cs1 . . 102.59(4) no
Mg1 O2 Cs1 2 . 105.27(4) no
P1 O2 Cs1 . 5_656 110.51(4) no
Mg1 O2 Cs1 2 5_656 98.78(3) no
Cs1 O2 Cs1 . 5_656 96.94(3) no
P1 O3 Mg1 . 6_556 178.96(13) no
P1 O3 Cs1 . 2_554 94.51(5) no
Mg1 O3 Cs1 6_556 2_554 86.11(4) no
P1 O3 Cs1 . 2_564 94.51(5) no
Mg1 O3 Cs1 6_556 2_564 86.11(4) no
Cs1 O3 Cs1 2_554 2_564 106.58(5) no
P1 O3 Cs1 . 6_557 95.14(8) no
Mg1 O3 Cs1 6_556 6_557 83.82(6) no
Cs1 O3 Cs1 2_554 6_557 125.67(3) no
Cs1 O3 Cs1 2_564 6_557 125.67(3) no

loop_
_geom_bond_atom_site_label_1
_geom_bond_atom_site_label_2
_geom_bond_site_symmetry_2
_geom_bond_distance
_geom_bond_publ_flag
Cs1 O2 . 3.1951(9) yes
Cs1 O2 8_565 3.1951(9) no
Cs1 O2 5_656 3.2166(9) yes
Cs1 O2 4_656 3.2166(9) no
Cs1 O3 2_565 3.4476(11) yes
Cs1 O3 2 3.4476(11) no
Cs1 O1 5_666 3.5224(11) no
Cs1 O1 5_656 3.5224(11) yes
Cs1 O1 2 3.6496(11) no
Cs1 O1 2_565 3.6496(11) yes
Cs1 O3 6_657 3.6968(18) yes
Cs1 Mg1 5_666 3.8189(4) no
Mg1 O1 . 1.8847(13) yes
Mg1 O3 6_656 1.8932(13) yes
Mg1 O2 2_554 1.9228(8) yes
Mg1 O2 7_665 1.9228(8) no
Mg1 Cs1 5_666 3.8189(4) no
Mg1 Cs1 5_656 3.8189(4) no
Mg1 Cs1 1_554 3.9678(5) no
Mg1 Cs1 6_556 3.9916(5) no
Mg1 Cs1 2_554 4.1402(4) no
Mg1 Cs1 2_564 4.1402(4) no
P1 O1 . 1.5056(13) yes
P1 O3 . 1.5138(13) yes
P1 O2 8_565 1.5249(8) no
P1 O2 . 1.5249(8) yes
P1 Cs1 2_554 3.8727(3) no
P1 Cs1 2_564 3.8727(3) no
P1 Cs1 5_666 4.0136(3) no
P1 Cs1 5_656 4.0136(3) no
P1 Cs1 6_557 4.1184(4) no
O1 Cs1 5_666 3.5224(11) no
O1 Cs1 5_656 3.5224(11) no
O1 Cs1 2_554 3.6496(11) no
O1 Cs1 2_564 3.6496(11) no
O2 Mg1 2 1.9228(8) no
O2 Cs1 5_656 3.2166(9) no
O3 Mg1 6_556 1.8932(13) no
O3 Cs1 2_554 3.4476(11) no
O3 Cs1 2_564 3.4476(11) no
O3 Cs1 6_557 3.6968(18) no
